data_4344013
loop_
_publ_author_name
'Dong, Yu-Wei'
'Fan, Rui-Qing'
'Wang, Ping'
'Wei, Li-Guo'
'Wang, Xin-Ming'
'Gao, Song'
'Zhang, Hui-Jie'
'Yang, Yu-Lin'
'Wang, Yu-Lei'

_publ_section_title
;
 Tunable Luminescence and Application in Dye-Sensitized Solar Cells of
 Zn(II)/Hg(II) Complexes: Methyl Substitution-Induced Supramolecular
 Structures Based on (E)-N-(6-Methoxypyridin-2-ylmethylene)arylamine
 Derivatives.
;
_journal_issue 16
_journal_name_full 'Inorganic chemistry'
_journal_page_first 7742
_journal_page_last 7752
_journal_paper_doi 10.1021/acs.inorgchem.5b00661
_journal_volume 54
_journal_year 2015
_chemical_formula_sum 'C14 H14 Cl2 N2 O Zn'
_chemical_formula_weight 362.56
_chemical_name_systematic
; 
 ? 
;
_space_group_IT_number 2
_symmetry_cell_setting triclinic
_symmetry_space_group_name_Hall '-P 1'
_symmetry_space_group_name_H-M 'P -1'
_atom_sites_solution_hydrogens geom
_atom_sites_solution_primary direct
_atom_sites_solution_secondary difmap
_audit_creation_method SHELXL-97
_cell_angle_alpha 68.04(3)
_cell_angle_beta 83.45(3)
_cell_angle_gamma 77.33(3)
_cell_formula_units_Z 6
_cell_length_a 7.9810(16)
_cell_length_b 16.462(3)
_cell_length_c 19.508(4)
_cell_measurement_reflns_used 18219
_cell_measurement_temperature 293(2)
_cell_measurement_theta_max 25.00
_cell_measurement_theta_min 3.02
_cell_volume 2317.7(10)
_computing_cell_refinement 'Bruker SMART'
_computing_data_collection 'Bruker SMART'
_computing_data_reduction 'Bruker SAINT'
_computing_molecular_graphics SHELXP-97
_computing_publication_material SHELXTL
_computing_structure_refinement 'SHELXL-97 (Sheldrick, 1997)'
_computing_structure_solution 'SHELXS-97 (Sheldrick, 1997)'
_diffrn_ambient_temperature 293(2)
_diffrn_measured_fraction_theta_full 0.988
_diffrn_measured_fraction_theta_max 0.988
_diffrn_measurement_device_type 'Bruker Smart APEX CCD area detector'
_diffrn_measurement_method 'phi and omega scans'
_diffrn_radiation_monochromator graphite
_diffrn_radiation_source 'fine-focus sealed tube'
_diffrn_radiation_type MoK\a
_diffrn_radiation_wavelength 0.71073
_diffrn_reflns_av_R_equivalents 0.0396
_diffrn_reflns_av_sigmaI/netI 0.0535
_diffrn_reflns_limit_h_max 9
_diffrn_reflns_limit_h_min -8
_diffrn_reflns_limit_k_max 19
_diffrn_reflns_limit_k_min -19
_diffrn_reflns_limit_l_max 23
_diffrn_reflns_limit_l_min -22
_diffrn_reflns_number 18219
_diffrn_reflns_theta_full 25.00
_diffrn_reflns_theta_max 25.00
_diffrn_reflns_theta_min 3.02
_diffrn_standards_decay_% 0
_diffrn_standards_interval_count 0
_diffrn_standards_interval_time 0
_diffrn_standards_number 0
_exptl_absorpt_coefficient_mu 1.931
_exptl_absorpt_correction_T_max 0.7250
_exptl_absorpt_correction_T_min 0.5236
_exptl_absorpt_correction_type multi-scan
_exptl_absorpt_process_details SADABS
_exptl_crystal_colour colorless
_exptl_crystal_density_diffrn 1.559
_exptl_crystal_density_method 'not measured'
_exptl_crystal_description block
_exptl_crystal_F_000 1104
_exptl_crystal_size_max 0.39
_exptl_crystal_size_mid 0.21
_exptl_crystal_size_min 0.18
_refine_diff_density_max 2.091
_refine_diff_density_min -1.982
_refine_diff_density_rms 0.239
_refine_ls_extinction_method none
_refine_ls_goodness_of_fit_ref 1.109
_refine_ls_hydrogen_treatment mixed
_refine_ls_matrix_type full
_refine_ls_number_parameters 517
_refine_ls_number_reflns 8075
_refine_ls_number_restraints 19
_refine_ls_restrained_S_all 1.108
_refine_ls_R_factor_all 0.0845
_refine_ls_R_factor_gt 0.0724
_refine_ls_shift/su_max 0.000
_refine_ls_shift/su_mean 0.000
_refine_ls_structure_factor_coef Fsqd
_refine_ls_weighting_details 'calc w=1/[\s^2^(Fo^2^)+(0.0588P)^2^+118.4259P] where P=(Fo^2^+2Fc^2^)/3'
_refine_ls_weighting_scheme calc
_refine_ls_wR_factor_gt 0.1873
_refine_ls_wR_factor_ref 0.1925
_reflns_number_gt 6886
_reflns_number_total 8075
_reflns_threshold_expression >2sigma(I)
_cod_data_source_file ic5b00661_si_002.cif
_cod_data_source_block Zn2
_cod_depositor_comments
;
The following automatic conversions were performed:

'_symmetry_cell_setting' value 'Triclinic' changed to 'triclinic'
according to
/usr/data/users/saulius/crontab/automatic-downloads/rss-feeds/ACS/lib/dictionaries/cif_core.dic
dictionary named 'cif_core.dic' version 2.4.2 from 2011-04-26.

Automatic conversion script
Id: cif_fix_values 3271 2015-04-21 07:52:19Z andrius 

 Adding full bibliography for 4344011--4344017.cif.
;
_cod_original_cell_volume 2317.7(8)
_cod_original_sg_symbol_H-M 'P-1   '
_cod_database_code 4344013

loop_
_symmetry_equiv_pos_as_xyz
'x, y, z'
'-x, -y, -z'

loop_
_atom_site_label
_atom_site_type_symbol
_atom_site_fract_x
_atom_site_fract_y
_atom_site_fract_z
_atom_site_U_iso_or_equiv
_atom_site_adp_type
_atom_site_occupancy
_atom_site_symmetry_multiplicity
_atom_site_calc_flag
_atom_site_refinement_flags
Zn1 Zn 0.60924(14) 0.48104(6) 0.28261(6) 0.0449(3) Uani 1 1 d .
Cl1 Cl 0.5095(4) 0.60634(15) 0.19335(14) 0.0624(8) Uani 1 1 d .
Cl2 Cl 0.8825(3) 0.44947(16) 0.31408(16) 0.0642(8) Uani 1 1 d .
O1 O 0.7114(10) 0.3497(4) 0.1990(4) 0.057(2) Uani 1 1 d .
N1 N 0.5383(9) 0.3659(4) 0.2917(4) 0.0395(19) Uani 1 1 d .
N2 N 0.4117(9) 0.4712(4) 0.3695(4) 0.0385(19) Uani 1 1 d .
C1 C 0.4258(12) 0.3373(5) 0.3492(4) 0.043(2) Uani 1 1 d .
C2 C 0.3762(13) 0.2557(5) 0.3699(5) 0.052(3) Uani 1 1 d .
H2A H 0.2942 0.2389 0.4077 0.062 Uiso 1 1 calc R
C3 C 0.4547(15) 0.1995(6) 0.3314(6) 0.061(3) Uani 1 1 d .
H3A H 0.4308 0.1425 0.3456 0.073 Uiso 1 1 calc R
C4 C 0.5677(13) 0.2290(6) 0.2722(5) 0.052(3) Uani 1 1 d .
H4A H 0.6182 0.1930 0.2455 0.063 Uiso 1 1 calc R
C5 C 0.6036(11) 0.3124(5) 0.2539(5) 0.041(2) Uani 1 1 d .
C6 C 0.3556(14) 0.3982(5) 0.3877(5) 0.050(3) Uani 1 1 d .
H6A H 0.2711 0.3847 0.4249 0.060 Uiso 1 1 calc R
C7 C 0.7776(15) 0.3073(7) 0.1470(6) 0.068(3) Uani 1 1 d .
H7A H 0.8320 0.3474 0.1057 0.102 Uiso 1 1 calc R
H7B H 0.6853 0.2917 0.1300 0.102 Uiso 1 1 calc R
H7C H 0.8602 0.2543 0.1703 0.102 Uiso 1 1 calc R
C8 C 0.3251(11) 0.5375(5) 0.4005(4) 0.036(2) Uani 1 1 d .
C9 C 0.4168(10) 0.5894(5) 0.4188(5) 0.039(2) Uani 1 1 d .
C10 C 0.3202(12) 0.6529(5) 0.4468(5) 0.049(2) Uani 1 1 d .
H10A H 0.3757 0.6879 0.4610 0.059 Uiso 1 1 calc R
C11 C 0.1356(12) 0.6644(7) 0.4538(5) 0.054(3) Uani 1 1 d .
H11A H 0.0724 0.7071 0.4720 0.065 Uiso 1 1 calc R
C12 C 0.0569(12) 0.6149(6) 0.4345(5) 0.053(3) Uani 1 1 d .
H12A H -0.0621 0.6224 0.4407 0.063 Uiso 1 1 calc R
C13 C 0.1445(13) 0.5507(6) 0.4049(5) 0.049(3) Uani 1 1 d .
H13 H 0.0857 0.5185 0.3889 0.059 Uiso 1 1 calc R
C14 C 0.6012(11) 0.5851(7) 0.4048(6) 0.056(3) Uani 1 1 d .
H14A H 0.6610 0.5260 0.4316 0.084 Uiso 1 1 calc R
H14B H 0.6367 0.6271 0.4208 0.084 Uiso 1 1 calc R
H14C H 0.6273 0.5995 0.3528 0.084 Uiso 1 1 calc R
Zn2 Zn 0.23709(13) 0.08811(6) 0.66357(6) 0.0415(3) Uani 1 1 d .
Cl3 Cl 0.4365(3) -0.01285(16) 0.73596(16) 0.0638(8) Uani 1 1 d .
Cl4 Cl 0.3356(3) 0.19619(18) 0.57088(15) 0.0655(8) Uani 1 1 d .
O2 O 0.1428(8) 0.2230(4) 0.7487(4) 0.0546(18) Uani 1 1 d .
N3 N 0.0193(9) 0.1434(4) 0.7073(4) 0.0358(18) Uani 1 1 d .
N4 N 0.0603(8) 0.0225(4) 0.6415(4) 0.0341(17) Uani 1 1 d .
C15 C -0.1247(10) 0.1214(5) 0.6943(5) 0.040(2) Uani 1 1 d .
C16 C -0.2915(12) 0.1592(6) 0.7063(5) 0.046(3) Uani 1 1 d .
H16A H -0.3854 0.1410 0.6964 0.055 Uiso 1 1 calc R
C17 C -0.3091(14) 0.2280(6) 0.7350(5) 0.056(3) Uani 1 1 d .
H17A H -0.4186 0.2569 0.7438 0.067 Uiso 1 1 calc R
C18 C -0.1718(12) 0.2524(5) 0.7498(5) 0.047(3) Uani 1 1 d .
H18A H -0.1841 0.2979 0.7685 0.056 Uiso 1 1 calc R
C19 C -0.0089(11) 0.2068(5) 0.7361(5) 0.042(2) Uani 1 1 d .
C20 C -0.0889(13) 0.0479(5) 0.6625(5) 0.048(3) Uani 1 1 d .
H20A H -0.1779 0.0218 0.6586 0.057 Uiso 1 1 calc R
C21 C 0.1398(16) 0.2882(6) 0.7821(6) 0.069(3) Uani 1 1 d .
H21A H 0.2091 0.2616 0.8249 0.103 Uiso 1 1 calc R
H21B H 0.0238 0.3082 0.7964 0.103 Uiso 1 1 calc R
H21C H 0.1847 0.3380 0.7471 0.103 Uiso 1 1 calc R
C22 C 0.0926(11) -0.0538(5) 0.6200(5) 0.043(2) Uani 1 1 d .
C23 C 0.1884(11) -0.0559(6) 0.5584(5) 0.048(2) Uani 1 1 d .
C24 C 0.2154(14) -0.1337(6) 0.5407(5) 0.062(3) Uani 1 1 d .
H24A H 0.2782 -0.1355 0.4979 0.074 Uiso 1 1 calc R
C25 C 0.1510(14) -0.2049(7) 0.5853(6) 0.066(3) Uani 1 1 d .
H25A H 0.1737 -0.2554 0.5726 0.079 Uiso 1 1 calc R
C26 C 0.0523(13) -0.2080(6) 0.6496(5) 0.055(3) Uani 1 1 d .
H26A H 0.0088 -0.2584 0.6792 0.067 Uiso 1 1 calc R
C27 C 0.0226(13) -0.1311(6) 0.6670(6) 0.055(3) Uani 1 1 d .
H27A H -0.0430 -0.1295 0.7093 0.066 Uiso 1 1 calc R
C28 C 0.2592(14) 0.0272(7) 0.5055(6) 0.060(3) Uani 1 1 d .
H28A H 0.1759 0.0802 0.5023 0.072 Uiso 1 1 calc R
H28B H 0.2819 0.0235 0.4573 0.072 Uiso 1 1 calc R
H28C H 0.3637 0.0293 0.5242 0.072 Uiso 1 1 calc R
Zn3 Zn 0.8737(2) 0.80711(10) -0.03578(7) 0.0878(6) Uani 1 1 d .
Cl5 Cl 1.1068(5) 0.7272(2) 0.0245(2) 0.1020(14) Uani 1 1 d .
Cl6 Cl 0.8870(5) 0.9052(2) -0.14947(15) 0.0813(11) Uani 1 1 d .
O3 O 0.8299(11) 0.9340(5) 0.0528(4) 0.083(2) Uani 1 1 d .
N5 N 0.6771(12) 0.8518(5) 0.0279(4) 0.061(3) Uani 1 1 d .
N6 N 0.6975(16) 0.7297(7) -0.0327(5) 0.095(4) Uani 1 1 d .
C29 C 0.5418(15) 0.8178(7) 0.0355(5) 0.065(4) Uani 1 1 d .
C30 C 0.3811(18) 0.8424(8) 0.0707(6) 0.076(4) Uani 1 1 d .
H30A H 0.2837 0.8189 0.0733 0.091 Uiso 1 1 calc R
C31 C 0.3899(15) 0.9072(6) 0.1012(5) 0.058(3) Uani 1 1 d .
H31A H 0.2904 0.9284 0.1240 0.070 Uiso 1 1 calc R
C32 C 0.5337(17) 0.9411(7) 0.0997(6) 0.073(4) Uani 1 1 d .
H32A H 0.5334 0.9815 0.1227 0.088 Uiso 1 1 calc R
C33 C 0.6850(17) 0.9112(9) 0.0609(7) 0.083(2) Uani 1 1 d .
C34 C 0.5567(17) 0.7530(7) 0.0016(6) 0.074(4) Uani 1 1 d .
H34A H 0.4630 0.7267 0.0042 0.088 Uiso 1 1 calc R
C35 C 0.8587(5) 0.9908(2) 0.0873(2) 0.096(6) Uani 1 1 d .
H35A H 0.9724 1.0034 0.0741 0.143 Uiso 1 1 calc R
H35B H 0.8474 0.9622 0.1400 0.143 Uiso 1 1 calc R
H35C H 0.7759 1.0456 0.0714 0.143 Uiso 1 1 calc R
C36 C 0.7465(6) 0.6706(2) -0.0668(2) 0.050(3) Uani 1 1 d R
C37 C 0.8070(6) 0.5822(2) -0.0234(2) 0.050(3) Uani 1 1 d R
C38 C 0.8620(6) 0.5186(3) -0.0562(2) 0.0500(19) Uani 1 1 d RU
H38A H 0.9025 0.4595 -0.0272 0.060 Uiso 1 1 calc R
C39 C 0.8565(5) 0.5435(3) -0.1324(3) 0.0500(19) Uani 1 1 d RU
H39A H 0.8933 0.5009 -0.1544 0.060 Uiso 1 1 calc R
C40 C 0.7960(6) 0.6319(3) -0.1759(2) 0.072(3) Uani 1 1 d RU
H40A H 0.7923 0.6485 -0.2269 0.087 Uiso 1 1 calc R
C41 C 0.7410(7) 0.6955(3) -0.1431(2) 0.070(4) Uani 1 1 d R
H41A H 0.7005 0.7546 -0.1721 0.083 Uiso 1 1 calc R
C42 C 0.7768(7) 0.5693(2) 0.0529(2) 0.050(3) Uani 1 1 d R
H42A H 0.8192 0.5080 0.0822 0.075 Uiso 1 1 calc R
H42B H 0.6557 0.5842 0.0629 0.075 Uiso 1 1 calc R
H42C H 0.8351 0.6070 0.0651 0.075 Uiso 1 1 calc R

loop_
_atom_site_aniso_label
_atom_site_aniso_U_11
_atom_site_aniso_U_22
_atom_site_aniso_U_33
_atom_site_aniso_U_23
_atom_site_aniso_U_13
_atom_site_aniso_U_12
Zn1 0.0522(6) 0.0355(4) 0.0517(5) -0.0204(4) 0.0094(5) -0.0152(4)
Cl1 0.0852(18) 0.0389(10) 0.0612(13) -0.0200(9) 0.0033(13) -0.0078(11)
Cl2 0.0487(12) 0.0635(11) 0.0947(16) -0.0440(10) 0.0000(12) -0.0131(10)
O1 0.071(4) 0.046(3) 0.059(3) -0.028(2) 0.002(3) -0.008(3)
N1 0.035(3) 0.046(3) 0.047(3) -0.027(2) 0.000(3) -0.011(3)
N2 0.044(4) 0.034(3) 0.045(3) -0.019(2) 0.003(3) -0.016(3)
C1 0.071(5) 0.032(3) 0.037(4) -0.015(3) -0.003(4) -0.027(3)
C2 0.068(5) 0.041(4) 0.058(5) -0.021(3) 0.004(4) -0.032(4)
C3 0.091(7) 0.030(4) 0.063(6) -0.016(4) 0.004(5) -0.018(4)
C4 0.065(5) 0.051(4) 0.060(4) -0.034(3) -0.024(4) -0.010(4)
C5 0.042(4) 0.035(4) 0.048(4) -0.020(3) -0.010(4) 0.002(3)
C6 0.070(6) 0.037(4) 0.047(4) -0.020(3) -0.009(4) -0.007(4)
C7 0.070(7) 0.074(5) 0.076(5) -0.053(4) 0.021(5) -0.015(5)
C8 0.051(4) 0.029(3) 0.038(4) -0.017(3) 0.011(3) -0.023(3)
C9 0.033(4) 0.034(3) 0.057(5) -0.018(3) 0.004(4) -0.016(3)
C10 0.062(5) 0.050(4) 0.054(4) -0.034(3) 0.020(4) -0.036(3)
C11 0.043(5) 0.069(5) 0.059(5) -0.035(4) 0.010(4) -0.012(4)
C12 0.034(4) 0.067(5) 0.063(5) -0.031(4) 0.009(4) -0.011(4)
C13 0.058(5) 0.048(4) 0.050(4) -0.024(3) -0.009(4) -0.014(4)
C14 0.033(4) 0.078(6) 0.064(5) -0.032(4) 0.008(4) -0.021(4)
Zn2 0.0325(4) 0.0469(4) 0.0570(5) -0.0309(3) -0.0009(4) -0.0102(4)
Cl3 0.0550(13) 0.0532(11) 0.0938(15) -0.0389(10) -0.0269(12) 0.0028(10)
Cl4 0.0616(13) 0.0718(13) 0.0711(14) -0.0276(11) 0.0228(12) -0.0381(10)
O2 0.055(4) 0.054(3) 0.077(3) -0.047(2) 0.007(3) -0.019(3)
N3 0.042(3) 0.033(3) 0.038(3) -0.014(2) -0.007(3) -0.016(3)
N4 0.022(3) 0.039(3) 0.052(3) -0.026(2) -0.009(3) -0.006(2)
C15 0.029(4) 0.036(3) 0.061(4) -0.028(3) 0.002(3) -0.006(3)
C16 0.051(4) 0.046(4) 0.051(4) -0.019(3) -0.005(4) -0.023(3)
C17 0.056(6) 0.053(5) 0.051(5) -0.018(4) 0.013(4) -0.002(5)
C18 0.051(5) 0.041(4) 0.059(4) -0.030(3) -0.002(4) -0.011(4)
C19 0.043(4) 0.034(4) 0.048(4) -0.018(3) 0.014(4) -0.010(3)
C20 0.064(5) 0.040(4) 0.050(4) -0.027(3) -0.011(4) -0.010(4)
C21 0.087(7) 0.072(5) 0.072(5) -0.048(4) -0.004(5) -0.025(5)
C22 0.054(4) 0.039(3) 0.050(4) -0.024(3) -0.025(3) -0.010(3)
C23 0.040(4) 0.062(4) 0.057(4) -0.036(3) -0.015(4) -0.006(4)
C24 0.077(6) 0.061(4) 0.062(4) -0.041(3) -0.030(4) 0.007(5)
C25 0.065(6) 0.068(5) 0.072(5) -0.042(4) -0.030(5) 0.016(5)
C26 0.072(5) 0.040(4) 0.069(5) -0.027(3) -0.030(4) -0.013(4)
C27 0.054(5) 0.055(5) 0.065(5) -0.030(4) 0.002(5) -0.015(4)
C28 0.058(6) 0.072(5) 0.059(5) -0.034(4) -0.002(5) -0.011(5)
Zn3 0.1080(11) 0.0743(8) 0.0545(7) -0.0241(6) 0.0098(7) 0.0316(8)
Cl5 0.110(3) 0.0875(19) 0.0862(19) -0.0357(15) -0.0086(19) 0.0358(19)
Cl6 0.118(3) 0.0672(15) 0.0528(13) -0.0249(11) 0.0055(16) -0.0049(17)
O3 0.076(4) 0.097(4) 0.081(3) -0.052(3) 0.020(4) 0.000(4)
N5 0.074(6) 0.048(4) 0.043(4) -0.011(3) 0.007(4) 0.009(4)
N6 0.127(9) 0.072(6) 0.054(5) -0.010(5) 0.043(5) -0.001(6)
C29 0.066(6) 0.068(6) 0.036(4) -0.014(4) 0.011(5) 0.021(5)
C30 0.094(9) 0.075(6) 0.056(5) -0.030(5) 0.005(6) 0.000(7)
C31 0.079(7) 0.038(4) 0.055(5) -0.023(4) 0.015(5) -0.007(5)
C32 0.098(9) 0.056(6) 0.046(5) -0.016(4) 0.013(6) 0.014(6)
C33 0.076(4) 0.097(4) 0.081(3) -0.052(3) 0.020(4) 0.000(4)
C34 0.079(8) 0.060(6) 0.062(6) -0.018(5) -0.005(6) 0.022(6)
C35 0.099(10) 0.090(9) 0.084(8) -0.029(7) 0.020(8) -0.007(8)
C36 0.050(5) 0.050(5) 0.050(5) -0.018(4) -0.002(4) -0.010(4)
C37 0.050(5) 0.050(5) 0.050(5) -0.018(4) -0.002(4) -0.010(4)
C38 0.050(3) 0.050(3) 0.050(3) -0.018(2) -0.002(3) -0.010(3)
C39 0.050(3) 0.050(3) 0.050(3) -0.018(2) -0.002(3) -0.010(3)
C40 0.085(6) 0.079(5) 0.075(5) -0.045(4) -0.004(5) -0.029(5)
C41 0.074(7) 0.063(6) 0.075(6) -0.024(5) -0.016(6) -0.015(5)
C42 0.050(5) 0.050(4) 0.050(5) -0.018(4) -0.002(4) -0.010(4)

loop_
_atom_type_symbol
_atom_type_description
_atom_type_scat_dispersion_real
_atom_type_scat_dispersion_imag
_atom_type_scat_source
C C 0.0033 0.0016 'International Tables Vol C Tables 4.2.6.8 and 6.1.1.4'
H H 0.0000 0.0000 'International Tables Vol C Tables 4.2.6.8 and 6.1.1.4'
Cl Cl 0.1484 0.1585 'International Tables Vol C Tables 4.2.6.8 and 6.1.1.4'
N N 0.0061 0.0033 'International Tables Vol C Tables 4.2.6.8 and 6.1.1.4'
O O 0.0106 0.0060 'International Tables Vol C Tables 4.2.6.8 and 6.1.1.4'
Zn Zn 0.2839 1.4301 'International Tables Vol C Tables 4.2.6.8 and 6.1.1.4'

loop_
_geom_angle_atom_site_label_1
_geom_angle_atom_site_label_2
_geom_angle_atom_site_label_3
_geom_angle
N1 Zn1 N2 79.2(3)
N1 Zn1 Cl1 119.9(2)
N2 Zn1 Cl1 103.93(18)
N1 Zn1 Cl2 108.6(2)
N2 Zn1 Cl2 118.0(2)
Cl1 Zn1 Cl2 120.35(12)
C5 O1 C7 119.3(8)
C5 N1 C1 118.1(7)
C5 N1 Zn1 127.6(6)
C1 N1 Zn1 113.8(6)
C6 N2 C8 118.9(7)
C6 N2 Zn1 111.0(6)
C8 N2 Zn1 129.5(5)
N1 C1 C2 122.9(8)
N1 C1 C6 116.2(8)
C2 C1 C6 120.9(8)
C1 C2 C3 117.2(9)
C1 C2 H2A 121.4
C3 C2 H2A 121.4
C4 C3 C2 119.9(9)
C4 C3 H3A 120.1
C2 C3 H3A 120.1
C5 C4 C3 118.6(9)
C5 C4 H4A 120.7
C3 C4 H4A 120.7
N1 C5 O1 111.2(8)
N1 C5 C4 123.2(8)
O1 C5 C4 125.5(9)
N2 C6 C1 119.1(9)
N2 C6 H6A 120.5
C1 C6 H6A 120.5
O1 C7 H7A 109.5
O1 C7 H7B 109.5
H7A C7 H7B 109.5
O1 C7 H7C 109.5
H7A C7 H7C 109.5
H7B C7 H7C 109.5
C9 C8 C13 122.9(8)
C9 C8 N2 121.2(7)
C13 C8 N2 115.7(8)
C8 C9 C10 116.5(8)
C8 C9 C14 123.5(9)
C10 C9 C14 119.8(9)
C9 C10 C11 120.6(9)
C9 C10 H10A 119.7
C11 C10 H10A 119.7
C12 C11 C10 120.0(10)
C12 C11 H11A 120.0
C10 C11 H11A 120.0
C11 C12 C13 122.8(9)
C11 C12 H12A 118.6
C13 C12 H12A 118.6
C12 C13 C8 117.0(10)
C12 C13 H13 121.5
C8 C13 H13 121.5
C9 C14 H14A 109.5
C9 C14 H14B 109.5
H14A C14 H14B 109.5
C9 C14 H14C 109.5
H14A C14 H14C 109.5
H14B C14 H14C 109.5
N3 Zn2 N4 80.8(3)
N3 Zn2 Cl3 120.8(2)
N4 Zn2 Cl3 109.03(17)
N3 Zn2 Cl4 108.40(19)
N4 Zn2 Cl4 119.13(19)
Cl3 Zn2 Cl4 114.85(11)
C19 O2 C21 119.1(8)
C19 N3 C15 114.6(7)
C19 N3 Zn2 131.0(6)
C15 N3 Zn2 113.5(6)
C20 N4 C22 118.1(8)
C20 N4 Zn2 111.4(7)
C22 N4 Zn2 129.4(5)
N3 C15 C16 126.7(9)
N3 C15 C20 113.6(7)
C16 C15 C20 119.8(9)
C15 C16 C17 114.8(9)
C15 C16 H16A 122.6
C17 C16 H16A 122.6
C18 C17 C16 121.6(9)
C18 C17 H17A 119.2
C16 C17 H17A 119.2
C17 C18 C19 117.4(9)
C17 C18 H18A 121.3
C19 C18 H18A 121.3
N3 C19 O2 110.5(7)
N3 C19 C18 124.9(9)
O2 C19 C18 124.6(9)
N4 C20 C15 119.8(9)
N4 C20 H20A 120.1
C15 C20 H20A 120.1
O2 C21 H21A 109.5
O2 C21 H21B 109.5
H21A C21 H21B 109.5
O2 C21 H21C 109.5
H21A C21 H21C 109.5
H21B C21 H21C 109.5
C23 C22 N4 122.1(8)
C23 C22 C27 119.8(9)
N4 C22 C27 118.1(8)
C22 C23 C24 118.9(8)
C22 C23 C28 120.9(9)
C24 C23 C28 120.1(9)
C25 C24 C23 120.4(10)
C25 C24 H24A 119.8
C23 C24 H24A 119.8
C24 C25 C26 124.1(11)
C24 C25 H25A 118.0
C26 C25 H25A 118.0
C25 C26 C27 116.1(9)
C25 C26 H26A 121.9
C27 C26 H26A 121.9
C26 C27 C22 120.7(9)
C26 C27 H27A 119.7
C22 C27 H27A 119.7
C23 C28 H28A 109.5
C23 C28 H28B 109.5
H28A C28 H28B 109.5
C23 C28 H28C 109.5
H28A C28 H28C 109.5
H28B C28 H28C 109.5
N5 Zn3 N6 79.7(4)
N5 Zn3 Cl5 114.8(3)
N6 Zn3 Cl5 112.5(3)
N5 Zn3 Cl6 112.1(2)
N6 Zn3 Cl6 108.0(3)
Cl5 Zn3 Cl6 121.81(16)
C33 O3 C35 120.0(9)
C29 N5 C33 121.2(10)
C29 N5 Zn3 114.0(8)
C33 N5 Zn3 124.8(9)
C34 N6 C36 133.8(13)
C34 N6 Zn3 109.6(10)
C36 N6 Zn3 116.6(7)
N5 C29 C34 114.7(10)
N5 C29 C30 126.1(12)
C34 C29 C30 119.1(12)
C31 C30 C29 111.3(13)
C31 C30 H30A 124.4
C29 C30 H30A 124.4
C32 C31 C30 125.3(11)
C32 C31 H31A 117.3
C30 C31 H31A 117.3
C31 C32 C33 116.9(12)
C31 C32 H32A 121.5
C33 C32 H32A 121.5
O3 C33 N5 114.1(11)
O3 C33 C32 127.1(14)
N5 C33 C32 118.8(13)
N6 C34 C29 121.8(13)
N6 C34 H34A 119.1
C29 C34 H34A 119.1
O3 C35 H35A 109.5
O3 C35 H35B 109.5
H35A C35 H35B 109.5
O3 C35 H35C 109.5
H35A C35 H35C 109.5
H35B C35 H35C 109.5
N6 C36 C41 122.2(4)
N6 C36 C37 117.8(4)
C41 C36 C37 120.01(16)
C38 C37 C36 120.0
C38 C37 C42 128.9
C36 C37 C42 110.4
C37 C38 C39 120.0
C37 C38 H38A 120.0
C39 C38 H38A 120.0
C38 C39 C40 120.0
C38 C39 H39A 120.0
C40 C39 H39A 120.0
C41 C40 C39 120.0
C41 C40 H40A 120.0
C39 C40 H40A 120.0
C36 C41 C40 120.00(10)
C36 C41 H41A 120.0
C40 C41 H41A 120.0
C37 C42 H42A 109.5
C37 C42 H42B 109.5
H42A C42 H42B 109.5
C37 C42 H42C 109.5
H42A C42 H42C 109.5
H42B C42 H42C 109.5

loop_
_geom_bond_atom_site_label_1
_geom_bond_atom_site_label_2
_geom_bond_distance
Zn1 N1 2.034(8)
Zn1 N2 2.164(7)
Zn1 Cl1 2.198(3)
Zn1 Cl2 2.230(3)
O1 C5 1.340(11)
O1 C7 1.428(13)
N1 C5 1.338(12)
N1 C1 1.359(11)
N2 C6 1.285(12)
N2 C8 1.449(11)
C1 C2 1.383(12)
C1 C6 1.450(13)
C2 C3 1.405(15)
C2 H2A 0.9300
C3 C4 1.385(14)
C3 H3A 0.9300
C4 C5 1.370(13)
C4 H4A 0.9300
C6 H6A 0.9300
C7 H7A 0.9600
C7 H7B 0.9600
C7 H7C 0.9600
C8 C9 1.398(13)
C8 C13 1.407(13)
C9 C10 1.400(13)
C9 C14 1.457(12)
C10 C11 1.441(13)
C10 H10A 0.9300
C11 C12 1.307(16)
C11 H11A 0.9300
C12 C13 1.407(14)
C12 H12A 0.9300
C13 H13 0.9300
C14 H14A 0.9600
C14 H14B 0.9600
C14 H14C 0.9600
Zn2 N3 2.031(7)
Zn2 N4 2.121(7)
Zn2 Cl3 2.210(3)
Zn2 Cl4 2.222(3)
O2 C19 1.363(12)
O2 C21 1.442(13)
N3 C19 1.327(12)
N3 C15 1.354(12)
N4 C20 1.248(11)
N4 C22 1.431(11)
C15 C16 1.375(12)
C15 C20 1.517(13)
C16 C17 1.414(15)
C16 H16A 0.9300
C17 C18 1.342(16)
C17 H17A 0.9300
C18 C19 1.403(12)
C18 H18A 0.9300
C20 H20A 0.9300
C21 H21A 0.9600
C21 H21B 0.9600
C21 H21C 0.9600
C22 C23 1.358(13)
C22 C27 1.447(12)
C23 C24 1.413(15)
C23 C28 1.550(13)
C24 C25 1.340(15)
C24 H24A 0.9300
C25 C26 1.392(15)
C25 H25A 0.9300
C26 C27 1.396(15)
C26 H26A 0.9300
C27 H27A 0.9300
C28 H28A 0.9600
C28 H28B 0.9600
C28 H28C 0.9600
Zn3 N5 2.069(9)
Zn3 N6 2.077(14)
Zn3 Cl5 2.201(4)
Zn3 Cl6 2.209(3)
O3 C33 1.268(17)
O3 C35 1.408(11)
N5 C29 1.292(16)
N5 C33 1.370(18)
N6 C34 1.300(16)
N6 C36 1.342(13)
C29 C34 1.430(18)
C29 C30 1.435(16)
C30 C31 1.417(18)
C30 H30A 0.9300
C31 C32 1.376(19)
C31 H31A 0.9300
C32 C33 1.444(17)
C32 H32A 0.9300
C34 H34A 0.9300
C35 H35A 0.9600
C35 H35B 0.9600
C35 H35C 0.9600
C36 C41 1.3899
C36 C37 1.3902
C37 C38 1.3900
C37 C42 1.4228
C38 C39 1.3901
C38 H38A 0.9300
C39 C40 1.3901(12)
C39 H39A 0.9300
C40 C41 1.3900
C40 H40A 0.9300
C41 H41A 0.9300
C42 H42A 0.9600
C42 H42B 0.9600
C42 H42C 0.9600
